data_4132671
loop_
_publ_author_name
'Nguyen, Vu T.'
'Dang, Hang T.'
'Pham, Hoang H.'
'Nguyen, Viet D.'
'Flores-Hansen, Carsten'
'Arman, Hadi D.'
'Larionov, Oleg V.'

_publ_section_title
;
 Highly Regio- and Stereoselective Catalytic Synthesis of Conjugated
 Dienes and Polyenes.
;
_journal_issue 27
_journal_name_full 'Journal of the American Chemical Society'
_journal_page_first 8434
_journal_page_last 8438
_journal_paper_doi 10.1021/jacs.8b05421
_journal_volume 140
_journal_year 2018
_chemical_formula_moiety 'C20 H23 N'
_chemical_formula_sum 'C20 H23 N'
_chemical_formula_weight 277.39
_space_group_crystal_system triclinic
_space_group_IT_number 2
_space_group_name_Hall '-P 1'
_space_group_name_H-M_alt 'P -1'
_atom_sites_solution_hydrogens geom
_atom_sites_solution_primary dual
_audit_creation_date 2018-04-17
_audit_creation_method
;
Olex2 1.2
(compiled 2018.04.03 svn.r3497 for OlexSys, GUI svn.r5486)
;
_cell_angle_alpha 92.908(3)
_cell_angle_beta 101.465(4)
_cell_angle_gamma 90.026(3)
_cell_formula_units_Z 4
_cell_length_a 10.3571(5)
_cell_length_b 11.0882(4)
_cell_length_c 14.0186(7)
_cell_measurement_reflns_used 12128
_cell_measurement_temperature 98(2)
_cell_measurement_theta_max 29.1670
_cell_measurement_theta_min 2.2510
_cell_volume 1575.67(13)
_computing_cell_refinement 'CrysAlisPro 1.171.39.28e (Rigaku OD, 2015)'
_computing_data_collection 'CrysAlisPro 1.171.39.28e (Rigaku OD, 2015)'
_computing_data_reduction 'CrysAlisPro 1.171.39.28e (Rigaku OD, 2015)'
_computing_molecular_graphics 'Olex2 (Dolomanov et al., 2009)'
_computing_publication_material 'Olex2 (Dolomanov et al., 2009)'
_computing_structure_refinement 'ShelXL (Sheldrick, 2015)'
_computing_structure_solution 'ShelXT (Sheldrick, 2015)'
_diffrn_ambient_temperature 98(2)
_diffrn_detector 'CCD plate'
_diffrn_measured_fraction_theta_full 0.999
_diffrn_measured_fraction_theta_max 0.999
_diffrn_measurement_details
;
List of Runs (angles in degrees, time in seconds):

  # Type    Start    End  Width  t~exp~   \w     \q     \k     \f   Frames
--------------------------------------------------------------------------
  1  \w    -99.00  20.00   1.00   27.50    --   -9.70 -57.00   0.00  119
  2  \w    -99.00  20.00   1.00   27.50    --   -9.70 -57.00 120.00  119
  3  \w    -99.00  23.00   1.00   27.50    --   -9.70 -72.00 -30.00  122
  4  \w    -39.00  80.00   1.00   27.50    --   -9.70  57.00 -60.00  119
  5  \w    -99.00  15.00   1.00   27.50    --   -9.70 -38.00-150.00  114
  6  \w    -42.00  80.00   1.00   27.50    --   -9.70  72.00  30.00  122
  7  \w    -39.00  80.00   1.00   27.50    --   -9.70  57.00-150.00  119
  8  \w    -39.00  80.00   1.00   27.50    --   -9.70  57.00  90.00  119
  9  \w    -42.00  80.00   1.00   27.50    --   -9.70  72.00 -30.00  122
 10  \w    -39.00  80.00   1.00   27.50    --   -9.70  57.00 150.00  119
 11  \w    -42.00 -17.00   1.00   27.50    --   -9.70  72.00-120.00   25
;
_diffrn_measurement_device 'four-circle diffractometer'
_diffrn_measurement_device_type 'XtaLAB AFC12 (RCD3): Kappa single'
_diffrn_measurement_method '\w scans'
_diffrn_orient_matrix_type 'CrysAlisPro convention (1999,Acta A55,543-557)'
_diffrn_orient_matrix_UB_11 0.0514097000
_diffrn_orient_matrix_UB_12 0.0134959000
_diffrn_orient_matrix_UB_13 0.0407906000
_diffrn_orient_matrix_UB_21 -0.0443781000
_diffrn_orient_matrix_UB_22 -0.0084756000
_diffrn_orient_matrix_UB_23 0.0317087000
_diffrn_orient_matrix_UB_31 0.0164689000
_diffrn_orient_matrix_UB_32 -0.0620409000
_diffrn_orient_matrix_UB_33 0.0017736000
_diffrn_radiation_monochromator graphite
_diffrn_radiation_probe x-ray
_diffrn_radiation_type MoK\a
_diffrn_radiation_wavelength 0.71073
_diffrn_reflns_av_R_equivalents 0.0505
_diffrn_reflns_av_unetI/netI 0.0237
_diffrn_reflns_Laue_measured_fraction_full 0.999
_diffrn_reflns_Laue_measured_fraction_max 0.999
_diffrn_reflns_limit_h_max 12
_diffrn_reflns_limit_h_min -12
_diffrn_reflns_limit_k_max 13
_diffrn_reflns_limit_k_min -13
_diffrn_reflns_limit_l_max 16
_diffrn_reflns_limit_l_min -16
_diffrn_reflns_number 51548
_diffrn_reflns_point_group_measured_fraction_full 0.999
_diffrn_reflns_point_group_measured_fraction_max 0.999
_diffrn_reflns_theta_full 25.050
_diffrn_reflns_theta_max 25.050
_diffrn_reflns_theta_min 2.246
_diffrn_source 'fine-focus sealed X-ray tube'
_diffrn_source_type 'Enhance (Mo) X-ray Source'
_exptl_absorpt_coefficient_mu 0.067
_exptl_absorpt_correction_T_max 1.00000
_exptl_absorpt_correction_T_min 0.69927
_exptl_absorpt_correction_type multi-scan
_exptl_absorpt_process_details
;
CrysAlisPro 1.171.39.28e (Rigaku Oxford Diffraction, 2015)
Empirical absorption correction using spherical harmonics,
 implemented in SCALE3 ABSPACK scaling algorithm.
;
_exptl_crystal_colour 'clear colourless'
_exptl_crystal_colour_lustre clear
_exptl_crystal_colour_primary colourless
_exptl_crystal_density_diffrn 1.169
_exptl_crystal_description block
_exptl_crystal_F_000 600
_exptl_crystal_size_max 0.33
_exptl_crystal_size_mid 0.23
_exptl_crystal_size_min 0.17
_refine_diff_density_max 0.391
_refine_diff_density_min -0.222
_refine_diff_density_rms 0.056
_refine_ls_extinction_method none
_refine_ls_goodness_of_fit_ref 1.055
_refine_ls_hydrogen_treatment constr
_refine_ls_matrix_type full
_refine_ls_number_parameters 381
_refine_ls_number_reflns 5584
_refine_ls_number_restraints 0
_refine_ls_restrained_S_all 1.055
_refine_ls_R_factor_all 0.0848
_refine_ls_R_factor_gt 0.0842
_refine_ls_shift/su_max 0.000
_refine_ls_shift/su_mean 0.000
_refine_ls_structure_factor_coef Fsqd
_refine_ls_weighting_details 'w=1/[\s^2^(Fo^2^)+(0.0050P)^2^+4.2000P] where P=(Fo^2^+2Fc^2^)/3'
_refine_ls_weighting_scheme calc
_refine_ls_wR_factor_gt 0.1516
_refine_ls_wR_factor_ref 0.1519
_reflns_Friedel_coverage 0.000
_reflns_number_gt 5533
_reflns_number_total 5584
_reflns_threshold_expression 'I > 2\s(I)'
_cod_data_source_file ja8b05421_si_004.cif
_cod_data_source_block cd1682
_cod_database_code 4132671
_shelx_shelxl_version_number 2016/6
_chemical_oxdiff_formula N1C20H20
_shelx_space_group_comment
;
The symmetry employed for this shelxl refinement is uniquely defined
by the following loop, which should always be used as a source of
symmetry information in preference to the above space-group names.
They are only intended as comments.
;
_shelx_estimated_absorpt_t_max 0.989
_shelx_estimated_absorpt_t_min 0.978
_reflns_odcompleteness_completeness 99.96
_reflns_odcompleteness_iscentric 1
_reflns_odcompleteness_theta 27.42
_olex2_refinement_description
;
1. Fixed Uiso
 At 1.2 times of:
  All C(H) groups, All C(H,H) groups
 At 1.5 times of:
  All C(H,H,H) groups
2.a Ternary CH refined with riding coordinates:
 C14(H14), C34(H34)
2.b Secondary CH2 refined with riding coordinates:
 C15(H15A,H15B), C39(H39A,H39B), C35(H35A,H35B), C19(H19A,H19B), C36(H36A,
 H36B), C38(H38A,H38B), C18(H18A,H18B), C16(H16A,H16B), C17(H17A,H17B),
 C37(H37A,H37B)
2.c Aromatic/amide H refined with riding coordinates:
 C25(H25), C30(H30), C22(H22), C5(H5), C27(H27), C26(H26), C21(H21), C10(H10),
 C32(H32), C8(H8), C13(H13), C1(H1), C6(H6), C2(H2), C28(H28), C33(H33), C7(H7),
  C12(H12)
2.d Idealised Me refined as rotating group:
 C40(H40A,H40B,H40C), C20(H20A,H20B,H20C)
;
_olex2_exptl_crystal_mounting_method 'nylon loop'
_olex2_submission_special_instructions 'No special instructions were received'
_oxdiff_exptl_absorpt_empirical_details
;
Empirical correction (ABSPACK) includes:
- Absorption correction using spherical harmonics
- Frame scaling
;
_oxdiff_exptl_absorpt_empirical_full_max 1.420
_oxdiff_exptl_absorpt_empirical_full_min 0.735

loop_
_space_group_symop_operation_xyz
'x, y, z'
'-x, -y, -z'

loop_
_atom_site_label
_atom_site_type_symbol
_atom_site_fract_x
_atom_site_fract_y
_atom_site_fract_z
_atom_site_U_iso_or_equiv
_atom_site_adp_type
_atom_site_occupancy
_atom_site_site_symmetry_order
_atom_site_calc_flag
_atom_site_refinement_flags_posn
N1 N 0.5562(2) 0.1756(2) 0.57386(18) 0.0275(6) Uani 1 1 d .
N2 N 0.0172(2) 0.3206(2) 0.41570(18) 0.0271(6) Uani 1 1 d .
C24 C 0.1586(3) 0.4208(2) 0.5600(2) 0.0220(6) Uani 1 1 d .
C9 C 0.6435(3) 0.1057(3) 0.5333(2) 0.0238(6) Uani 1 1 d .
C23 C 0.0766(3) 0.3742(2) 0.6215(2) 0.0236(6) Uani 1 1 d .
C25 C 0.2698(3) 0.4952(3) 0.5958(2) 0.0244(6) Uani 1 1 d .
H25 H 0.294770 0.514000 0.663890 0.029 Uiso 1 1 calc R
C4 C 0.6277(3) 0.0788(2) 0.4317(2) 0.0232(6) Uani 1 1 d .
C29 C 0.1243(3) 0.3920(2) 0.4586(2) 0.0229(6) Uani 1 1 d .
C31 C 0.1095(3) 0.3295(3) 0.7996(2) 0.0268(6) Uani 1 1 d .
C3 C 0.5161(3) 0.1269(2) 0.3676(2) 0.0239(6) Uani 1 1 d .
C30 C 0.1047(3) 0.4051(3) 0.7271(2) 0.0262(6) Uani 1 1 d .
H30 H 0.121296 0.487994 0.746083 0.031 Uiso 1 1 calc R
C22 C -0.0317(3) 0.3062(2) 0.5759(2) 0.0257(6) Uani 1 1 d .
H22 H -0.090176 0.275672 0.613396 0.031 Uiso 1 1 calc R
C5 C 0.7225(3) 0.0042(3) 0.3979(2) 0.0254(6) Uani 1 1 d .
H5 H 0.714663 -0.013660 0.330000 0.031 Uiso 1 1 calc R
C27 C 0.3070(3) 0.5130(3) 0.4330(2) 0.0288(7) Uani 1 1 d .
H27 H 0.356802 0.546057 0.390306 0.035 Uiso 1 1 calc R
C26 C 0.3423(3) 0.5407(3) 0.5341(2) 0.0280(7) Uani 1 1 d .
H26 H 0.416636 0.591123 0.559434 0.034 Uiso 1 1 calc R
C21 C -0.0563(3) 0.2815(3) 0.4748(2) 0.0277(7) Uani 1 1 d .
H21 H -0.131390 0.233131 0.446832 0.033 Uiso 1 1 calc R
C10 C 0.4939(3) 0.1003(3) 0.2613(2) 0.0283(7) Uani 1 1 d .
H10 H 0.501442 0.018199 0.240295 0.034 Uiso 1 1 calc R
C32 C 0.0939(3) 0.1984(3) 0.7817(2) 0.0267(6) Uani 1 1 d .
H32 H 0.085832 0.168364 0.716102 0.032 Uiso 1 1 calc R
C8 C 0.7516(3) 0.0571(3) 0.5976(2) 0.0268(6) Uani 1 1 d .
H8 H 0.762882 0.075482 0.665687 0.032 Uiso 1 1 calc R
C11 C 0.4642(3) 0.1793(3) 0.1911(2) 0.0290(7) Uani 1 1 d .
C13 C 0.4223(3) 0.3948(3) 0.1495(2) 0.0291(7) Uani 1 1 d .
H13 H 0.401345 0.370895 0.082165 0.035 Uiso 1 1 calc R
C1 C 0.4531(3) 0.2157(3) 0.5124(2) 0.0279(7) Uani 1 1 d .
H1 H 0.390967 0.262909 0.538908 0.033 Uiso 1 1 calc R
C6 C 0.8246(3) -0.0419(3) 0.4621(2) 0.0288(7) Uani 1 1 d .
H6 H 0.886601 -0.092439 0.438478 0.035 Uiso 1 1 calc R
C2 C 0.4291(3) 0.1935(3) 0.4112(2) 0.0267(7) Uani 1 1 d .
H2 H 0.352097 0.224673 0.372034 0.032 Uiso 1 1 calc R
C28 C 0.2018(3) 0.4391(3) 0.3961(2) 0.0266(6) Uani 1 1 d .
H28 H 0.180180 0.419118 0.328043 0.032 Uiso 1 1 calc R
C33 C 0.0899(3) 0.1171(3) 0.8474(2) 0.0282(7) Uani 1 1 d .
H33 H 0.099740 0.145157 0.913668 0.034 Uiso 1 1 calc R
C7 C 0.8394(3) -0.0156(3) 0.5630(2) 0.0288(7) Uani 1 1 d .
H7 H 0.910736 -0.048622 0.606991 0.035 Uiso 1 1 calc R
C14 C 0.4138(3) 0.5267(3) 0.1781(2) 0.0287(7) Uani 1 1 d .
H14 H 0.441011 0.536549 0.250581 0.034 Uiso 1 1 calc R
C15 C 0.2709(3) 0.5715(3) 0.1495(2) 0.0314(7) Uani 1 1 d .
H15A H 0.240831 0.561113 0.077970 0.038 Uiso 1 1 calc R
H15B H 0.212475 0.522403 0.180507 0.038 Uiso 1 1 calc R
C40 C 0.1356(3) 0.3777(3) 0.9038(2) 0.0344(7) Uani 1 1 d .
H40A H 0.158216 0.463816 0.906728 0.052 Uiso 1 1 calc GR
H40B H 0.208997 0.333864 0.941540 0.052 Uiso 1 1 calc GR
H40C H 0.056599 0.366853 0.931190 0.052 Uiso 1 1 calc GR
C39 C -0.0570(3) -0.0619(3) 0.8508(2) 0.0295(7) Uani 1 1 d .
H39A H -0.052852 -0.045480 0.921464 0.035 Uiso 1 1 calc R
H39B H -0.132656 -0.017150 0.815080 0.035 Uiso 1 1 calc R
C12 C 0.4574(3) 0.3095(3) 0.2128(2) 0.0272(7) Uani 1 1 d .
H12 H 0.480585 0.336059 0.279594 0.033 Uiso 1 1 calc R
C34 C 0.0709(3) -0.0162(3) 0.8240(2) 0.0277(7) Uani 1 1 d .
H34 H 0.062678 -0.030405 0.752012 0.033 Uiso 1 1 calc R
C35 C 0.1881(3) -0.0902(3) 0.8744(2) 0.0332(7) Uani 1 1 d .
H35A H 0.269434 -0.063288 0.854287 0.040 Uiso 1 1 calc R
H35B H 0.200197 -0.075850 0.945895 0.040 Uiso 1 1 calc R
C19 C 0.5046(3) 0.6066(3) 0.1336(2) 0.0329(7) Uani 1 1 d .
H19A H 0.596660 0.579584 0.153465 0.039 Uiso 1 1 calc R
H19B H 0.480004 0.597824 0.061669 0.039 Uiso 1 1 calc R
C20 C 0.4394(3) 0.1362(3) 0.0856(2) 0.0357(8) Uani 1 1 d .
H20A H 0.500156 0.177699 0.052473 0.053 Uiso 1 1 calc GR
H20B H 0.348429 0.153933 0.054823 0.053 Uiso 1 1 calc GR
H20C H 0.453603 0.048920 0.080730 0.053 Uiso 1 1 calc GR
C36 C 0.1657(3) -0.2246(3) 0.8480(3) 0.0365(8) Uani 1 1 d .
H36A H 0.160672 -0.239701 0.777153 0.044 Uiso 1 1 calc R
H36B H 0.241199 -0.270271 0.882860 0.044 Uiso 1 1 calc R
C38 C -0.0788(3) -0.1964(3) 0.8263(3) 0.0352(7) Uani 1 1 d .
H38A H -0.093256 -0.211809 0.754723 0.042 Uiso 1 1 calc R
H38B H -0.158762 -0.223280 0.848247 0.042 Uiso 1 1 calc R
C18 C 0.4953(3) 0.7391(3) 0.1664(2) 0.0365(8) Uani 1 1 d .
H18A H 0.553168 0.788552 0.135101 0.044 Uiso 1 1 calc R
H18B H 0.526260 0.749053 0.237853 0.044 Uiso 1 1 calc R
C16 C 0.2612(3) 0.7039(3) 0.1814(3) 0.0353(7) Uani 1 1 d .
H16A H 0.169458 0.731090 0.159952 0.042 Uiso 1 1 calc R
H16B H 0.283446 0.712967 0.253457 0.042 Uiso 1 1 calc R
C17 C 0.3535(3) 0.7832(3) 0.1391(3) 0.0377(8) Uani 1 1 d .
H17A H 0.348668 0.867753 0.164474 0.045 Uiso 1 1 calc R
H17B H 0.325651 0.781319 0.067304 0.045 Uiso 1 1 calc R
C37 C 0.0391(3) -0.2690(3) 0.8749(3) 0.0387(8) Uani 1 1 d .
H37A H 0.047443 -0.261239 0.946574 0.046 Uiso 1 1 calc R
H37B H 0.024785 -0.355459 0.854128 0.046 Uiso 1 1 calc R

loop_
_atom_site_aniso_label
_atom_site_aniso_U_11
_atom_site_aniso_U_22
_atom_site_aniso_U_33
_atom_site_aniso_U_23
_atom_site_aniso_U_13
_atom_site_aniso_U_12
N1 0.0251(13) 0.0253(13) 0.0341(14) 0.0028(11) 0.0107(11) -0.0015(10)
N2 0.0247(13) 0.0230(13) 0.0323(14) 0.0018(11) 0.0022(11) 0.0026(10)
C24 0.0145(13) 0.0218(14) 0.0304(16) 0.0034(12) 0.0058(11) 0.0052(11)
C9 0.0201(14) 0.0222(14) 0.0310(16) 0.0031(12) 0.0092(12) -0.0042(11)
C23 0.0193(14) 0.0202(14) 0.0326(16) 0.0038(12) 0.0074(12) 0.0046(11)
C25 0.0202(14) 0.0275(15) 0.0266(15) 0.0014(12) 0.0072(12) 0.0021(12)
C4 0.0170(14) 0.0207(14) 0.0325(16) 0.0039(12) 0.0060(12) -0.0034(11)
C29 0.0160(13) 0.0220(14) 0.0312(16) 0.0039(12) 0.0052(12) 0.0061(11)
C31 0.0196(14) 0.0301(16) 0.0318(16) -0.0004(13) 0.0084(12) -0.0010(12)
C3 0.0179(14) 0.0196(14) 0.0344(17) 0.0032(12) 0.0050(12) -0.0022(11)
C30 0.0205(14) 0.0257(15) 0.0348(17) 0.0020(13) 0.0110(12) -0.0003(12)
C22 0.0201(14) 0.0202(14) 0.0384(17) 0.0065(13) 0.0087(13) 0.0005(11)
C5 0.0210(15) 0.0278(16) 0.0272(16) 0.0012(12) 0.0042(12) -0.0025(12)
C27 0.0229(15) 0.0316(16) 0.0370(18) 0.0078(13) 0.0172(13) 0.0049(13)
C26 0.0156(14) 0.0313(16) 0.0381(18) 0.0040(13) 0.0074(12) 0.0004(12)
C21 0.0206(15) 0.0216(15) 0.0394(18) 0.0033(13) 0.0020(13) 0.0002(12)
C10 0.0186(14) 0.0267(16) 0.0377(18) -0.0033(13) 0.0023(13) 0.0028(12)
C32 0.0227(15) 0.0321(16) 0.0260(16) 0.0015(13) 0.0064(12) 0.0027(12)
C8 0.0221(15) 0.0305(16) 0.0272(16) 0.0031(13) 0.0031(12) -0.0054(12)
C11 0.0196(15) 0.0336(17) 0.0323(17) 0.0012(13) 0.0017(12) 0.0022(12)
C13 0.0252(15) 0.0360(17) 0.0258(16) 0.0003(13) 0.0044(12) 0.0009(13)
C1 0.0240(15) 0.0211(15) 0.0413(18) 0.0014(13) 0.0133(13) 0.0001(12)
C6 0.0162(14) 0.0312(17) 0.0396(18) 0.0023(14) 0.0068(13) 0.0021(12)
C2 0.0196(14) 0.0210(15) 0.0403(18) 0.0046(13) 0.0072(13) 0.0001(12)
C28 0.0231(15) 0.0291(16) 0.0286(16) 0.0032(13) 0.0070(12) 0.0055(12)
C33 0.0265(16) 0.0318(17) 0.0263(16) 0.0011(13) 0.0051(12) 0.0001(13)
C7 0.0159(14) 0.0323(17) 0.0362(17) 0.0090(13) -0.0012(12) -0.0020(12)
C14 0.0289(16) 0.0318(17) 0.0258(16) 0.0024(13) 0.0065(13) 0.0005(13)
C15 0.0277(16) 0.0323(17) 0.0351(18) 0.0021(14) 0.0081(13) 0.0006(13)
C40 0.0369(18) 0.0346(18) 0.0331(18) 0.0003(14) 0.0107(14) -0.0053(14)
C39 0.0254(15) 0.0307(16) 0.0327(17) 0.0034(13) 0.0063(13) -0.0001(13)
C12 0.0232(15) 0.0309(16) 0.0271(16) -0.0012(13) 0.0047(12) -0.0006(12)
C34 0.0308(16) 0.0281(16) 0.0242(15) 0.0036(12) 0.0047(12) -0.0005(13)
C35 0.0256(16) 0.0361(18) 0.0373(18) 0.0072(14) 0.0037(14) 0.0026(13)
C19 0.0293(17) 0.0383(18) 0.0324(17) 0.0070(14) 0.0082(14) 0.0022(14)
C20 0.0342(18) 0.0354(18) 0.0344(18) -0.0030(14) 0.0007(14) 0.0059(14)
C36 0.0349(18) 0.0339(18) 0.0412(19) 0.0038(15) 0.0079(15) 0.0086(14)
C38 0.0322(17) 0.0320(18) 0.0426(19) 0.0001(14) 0.0106(15) -0.0052(14)
C18 0.0354(18) 0.0379(19) 0.0364(18) 0.0052(15) 0.0068(15) -0.0070(15)
C16 0.0293(17) 0.0332(18) 0.043(2) 0.0003(15) 0.0073(14) 0.0031(14)
C17 0.042(2) 0.0284(17) 0.042(2) 0.0036(14) 0.0054(15) 0.0010(14)
C37 0.044(2) 0.0280(17) 0.045(2) 0.0071(15) 0.0105(16) 0.0014(15)

loop_
_atom_type_symbol
_atom_type_description
_atom_type_scat_dispersion_real
_atom_type_scat_dispersion_imag
_atom_type_scat_source
C C 0.0033 0.0016 'International Tables Vol C Tables 4.2.6.8 and 6.1.1.4'
H H 0.0000 0.0000 'International Tables Vol C Tables 4.2.6.8 and 6.1.1.4'
N N 0.0061 0.0033 'International Tables Vol C Tables 4.2.6.8 and 6.1.1.4'

loop_
_geom_angle_atom_site_label_1
_geom_angle_atom_site_label_2
_geom_angle_atom_site_label_3
_geom_angle
C1 N1 C9 116.2(3)
C21 N2 C29 116.1(3)
C25 C24 C23 123.1(3)
C25 C24 C29 118.7(3)
C29 C24 C23 118.2(3)
N1 C9 C4 123.1(3)
N1 C9 C8 117.5(3)
C8 C9 C4 119.4(3)
C24 C23 C30 120.6(3)
C22 C23 C24 116.7(3)
C22 C23 C30 122.6(3)
C24 C25 H25 119.5
C26 C25 C24 121.0(3)
C26 C25 H25 119.5
C9 C4 C3 118.7(3)
C9 C4 C5 118.4(3)
C5 C4 C3 122.9(3)
N2 C29 C24 123.5(3)
N2 C29 C28 117.2(3)
C24 C29 C28 119.3(3)
C30 C31 C32 122.4(3)
C30 C31 C40 120.3(3)
C32 C31 C40 117.3(3)
C4 C3 C10 121.0(3)
C2 C3 C4 116.5(3)
C2 C3 C10 122.5(3)
C23 C30 H30 116.2
C31 C30 C23 127.5(3)
C31 C30 H30 116.2
C23 C22 H22 119.6
C23 C22 C21 120.7(3)
C21 C22 H22 119.6
C4 C5 H5 119.7
C6 C5 C4 120.6(3)
C6 C5 H5 119.7
C26 C27 H27 119.8
C28 C27 H27 119.8
C28 C27 C26 120.3(3)
C25 C26 C27 120.2(3)
C25 C26 H26 119.9
C27 C26 H26 119.9
N2 C21 C22 124.7(3)
N2 C21 H21 117.7
C22 C21 H21 117.7
C3 C10 H10 116.5
C11 C10 C3 127.1(3)
C11 C10 H10 116.5
C31 C32 H32 116.5
C33 C32 C31 126.9(3)
C33 C32 H32 116.5
C9 C8 H8 119.6
C7 C8 C9 120.8(3)
C7 C8 H8 119.6
C10 C11 C12 122.4(3)
C10 C11 C20 120.3(3)
C12 C11 C20 117.3(3)
C14 C13 H13 118.0
C12 C13 H13 118.0
C12 C13 C14 124.0(3)
N1 C1 H1 117.6
N1 C1 C2 124.7(3)
C2 C1 H1 117.6
C5 C6 H6 119.6
C5 C6 C7 120.9(3)
C7 C6 H6 119.6
C3 C2 C1 120.7(3)
C3 C2 H2 119.6
C1 C2 H2 119.6
C29 C28 H28 119.8
C27 C28 C29 120.4(3)
C27 C28 H28 119.8
C32 C33 H33 117.8
C32 C33 C34 124.4(3)
C34 C33 H33 117.8
C8 C7 C6 120.0(3)
C8 C7 H7 120.0
C6 C7 H7 120.0
C13 C14 H14 107.8
C13 C14 C15 110.9(3)
C13 C14 C19 113.2(3)
C15 C14 H14 107.8
C19 C14 H14 107.8
C19 C14 C15 109.2(2)
C14 C15 H15A 109.4
C14 C15 H15B 109.4
H15A C15 H15B 108.0
C16 C15 C14 111.0(3)
C16 C15 H15A 109.4
C16 C15 H15B 109.4
C31 C40 H40A 109.5
C31 C40 H40B 109.5
C31 C40 H40C 109.5
H40A C40 H40B 109.5
H40A C40 H40C 109.5
H40B C40 H40C 109.5
H39A C39 H39B 107.9
C34 C39 H39A 109.3
C34 C39 H39B 109.3
C38 C39 H39A 109.3
C38 C39 H39B 109.3
C38 C39 C34 111.8(3)
C11 C12 H12 116.4
C13 C12 C11 127.3(3)
C13 C12 H12 116.4
C33 C34 C39 111.1(2)
C33 C34 H34 107.7
C33 C34 C35 112.6(3)
C39 C34 H34 107.7
C35 C34 C39 109.7(2)
C35 C34 H34 107.7
C34 C35 H35A 109.4
C34 C35 H35B 109.4
H35A C35 H35B 108.0
C36 C35 C34 111.0(3)
C36 C35 H35A 109.4
C36 C35 H35B 109.4
C14 C19 H19A 109.3
C14 C19 H19B 109.3
H19A C19 H19B 108.0
C18 C19 C14 111.4(3)
C18 C19 H19A 109.3
C18 C19 H19B 109.3
C11 C20 H20A 109.5
C11 C20 H20B 109.5
C11 C20 H20C 109.5
H20A C20 H20B 109.5
H20A C20 H20C 109.5
H20B C20 H20C 109.5
C35 C36 H36A 109.4
C35 C36 H36B 109.4
H36A C36 H36B 108.0
C37 C36 C35 111.2(3)
C37 C36 H36A 109.4
C37 C36 H36B 109.4
C39 C38 H38A 109.4
C39 C38 H38B 109.4
C39 C38 C37 111.3(3)
H38A C38 H38B 108.0
C37 C38 H38A 109.4
C37 C38 H38B 109.4
C19 C18 H18A 109.5
C19 C18 H18B 109.5
C19 C18 C17 110.8(3)
H18A C18 H18B 108.1
C17 C18 H18A 109.5
C17 C18 H18B 109.5
C15 C16 H16A 109.3
C15 C16 H16B 109.3
H16A C16 H16B 107.9
C17 C16 C15 111.7(3)
C17 C16 H16A 109.3
C17 C16 H16B 109.3
C18 C17 H17A 109.5
C18 C17 H17B 109.5
C16 C17 C18 110.5(3)
C16 C17 H17A 109.5
C16 C17 H17B 109.5
H17A C17 H17B 108.1
C36 C37 C38 110.9(3)
C36 C37 H37A 109.5
C36 C37 H37B 109.5
C38 C37 H37A 109.5
C38 C37 H37B 109.5
H37A C37 H37B 108.1

loop_
_geom_bond_atom_site_label_1
_geom_bond_atom_site_label_2
_geom_bond_distance
N1 C9 1.379(4)
N1 C1 1.324(4)
N2 C29 1.380(4)
N2 C21 1.320(4)
C24 C23 1.437(4)
C24 C25 1.410(4)
C24 C29 1.415(4)
C9 C4 1.417(4)
C9 C8 1.416(4)
C23 C30 1.474(4)
C23 C22 1.379(4)
C25 H25 0.9500
C25 C26 1.367(4)
C4 C3 1.436(4)
C4 C5 1.421(4)
C29 C28 1.417(4)
C31 C30 1.343(4)
C31 C32 1.466(4)
C31 C40 1.502(4)
C3 C10 1.477(4)
C3 C2 1.380(4)
C30 H30 0.9500
C22 H22 0.9500
C22 C21 1.402(4)
C5 H5 0.9500
C5 C6 1.364(4)
C27 H27 0.9500
C27 C26 1.410(4)
C27 C28 1.364(4)
C26 H26 0.9500
C21 H21 0.9500
C10 H10 0.9500
C10 C11 1.340(4)
C32 H32 0.9500
C32 C33 1.327(4)
C8 H8 0.9500
C8 C7 1.359(4)
C11 C12 1.465(4)
C11 C20 1.503(4)
C13 H13 0.9500
C13 C14 1.503(4)
C13 C12 1.331(4)
C1 H1 0.9500
C1 C2 1.400(4)
C6 H6 0.9500
C6 C7 1.408(4)
C2 H2 0.9500
C28 H28 0.9500
C33 H33 0.9500
C33 C34 1.503(4)
C7 H7 0.9500
C14 H14 1.0000
C14 C15 1.543(4)
C14 C19 1.532(4)
C15 H15A 0.9900
C15 H15B 0.9900
C15 C16 1.522(4)
C40 H40A 0.9800
C40 H40B 0.9800
C40 H40C 0.9800
C39 H39A 0.9900
C39 H39B 0.9900
C39 C34 1.540(4)
C39 C38 1.521(4)
C12 H12 0.9500
C34 H34 1.0000
C34 C35 1.537(4)
C35 H35A 0.9900
C35 H35B 0.9900
C35 C36 1.524(4)
C19 H19A 0.9900
C19 H19B 0.9900
C19 C18 1.525(5)
C20 H20A 0.9800
C20 H20B 0.9800
C20 H20C 0.9800
C36 H36A 0.9900
C36 H36B 0.9900
C36 C37 1.523(5)
C38 H38A 0.9900
C38 H38B 0.9900
C38 C37 1.527(5)
C18 H18A 0.9900
C18 H18B 0.9900
C18 C17 1.530(5)
C16 H16A 0.9900
C16 H16B 0.9900
C16 C17 1.522(5)
C17 H17A 0.9900
C17 H17B 0.9900
C37 H37A 0.9900
C37 H37B 0.9900
